data_2216057
loop_
_publ_author_name
'Choi, Hong Dae'
'Seo, Pil Ja'
'Son, Byeng Wha'
'Lee, Uk'

_publ_section_title
;
 2-(4-Bromophenyl)-5,7-dimethyl-3-methylsulfinyl-1-benzofuran
;
_journal_coeditor_code LW2038
_journal_issue 11
_journal_name_full 'Acta Crystallographica Section E'
_journal_page_first o4282
_journal_page_last o4282
_journal_paper_doi 10.1107/S1600536807048672
_journal_volume 63
_journal_year 2007
_chemical_formula_iupac 'C17 H15 Br O2 S'
_chemical_formula_moiety 'C17 H15 Br O2 S'
_chemical_formula_sum 'C17 H15 Br O2 S'
_chemical_formula_weight 363.26
_chemical_melting_point .451E-305
_chemical_name_systematic
;
2-(4-Bromophenyl)-5,7-dimethyl-3-methylsulfinyl-1-benzofuran
;
_space_group_IT_number 2
_symmetry_cell_setting triclinic
_symmetry_space_group_name_Hall '-P 1'
_symmetry_space_group_name_H-M 'P -1'
_atom_sites_solution_hydrogens geom
_atom_sites_solution_primary direct
_atom_sites_solution_secondary difmap
_cell_angle_alpha 103.104(3)
_cell_angle_beta 91.737(3)
_cell_angle_gamma 106.648(3)
_cell_formula_units_Z 2
_cell_length_a 7.9802(4)
_cell_length_b 9.1652(4)
_cell_length_c 11.6042(4)
_cell_measurement_reflns_used 3012
_cell_measurement_temperature 298(2)
_cell_measurement_theta_max 22.28
_cell_measurement_theta_min 2.62
_cell_volume 787.84(6)
_computing_cell_refinement 'SAINT (Bruker, 2001)'
_computing_data_collection 'SMART (Bruker, 2001)'
_computing_data_reduction 'SAINT (Bruker, 2001)'
_computing_molecular_graphics 'ORTEP-3 (Farrugia, 1997) and DIAMOND (Brandenburg, 1998)'
_computing_publication_material 'SHELXL97 (Sheldrick, 1997)'
_computing_structure_refinement 'SHELXL97 (Sheldrick, 1997)'
_computing_structure_solution 'SHELXS97 (Sheldrick, 1997)'
_diffrn_ambient_temperature 298(2)
_diffrn_detector_area_resol_mean 10.0
_diffrn_measured_fraction_theta_full 0.986
_diffrn_measured_fraction_theta_max 0.986
_diffrn_measurement_device_type 'Bruker SMART CCD'
_diffrn_measurement_method '\f and \w'
_diffrn_radiation_monochromator graphite
_diffrn_radiation_source 'fine-focus sealed tube'
_diffrn_radiation_type MoK\a
_diffrn_radiation_wavelength 0.71073
_diffrn_reflns_av_R_equivalents 0.0311
_diffrn_reflns_av_sigmaI/netI 0.0310
_diffrn_reflns_limit_h_max 9
_diffrn_reflns_limit_h_min -9
_diffrn_reflns_limit_k_max 10
_diffrn_reflns_limit_k_min -10
_diffrn_reflns_limit_l_max 13
_diffrn_reflns_limit_l_min -12
_diffrn_reflns_number 10316
_diffrn_reflns_theta_full 25.00
_diffrn_reflns_theta_max 25.00
_diffrn_reflns_theta_min 1.81
_diffrn_standards_number 0
_exptl_absorpt_coefficient_mu 2.742
_exptl_absorpt_correction_T_max 0.715
_exptl_absorpt_correction_T_min 0.519
_exptl_absorpt_correction_type multi-scan
_exptl_absorpt_process_details '(SADABS; Sheldrick, 2000)'
_exptl_crystal_colour colourless
_exptl_crystal_density_diffrn 1.531
_exptl_crystal_density_method 'not measured'
_exptl_crystal_description block
_exptl_crystal_F_000 368
_exptl_crystal_size_max 0.24
_exptl_crystal_size_mid 0.20
_exptl_crystal_size_min 0.12
_refine_diff_density_max 0.779
_refine_diff_density_min -0.413
_refine_ls_extinction_method none
_refine_ls_goodness_of_fit_ref 1.131
_refine_ls_hydrogen_treatment constr
_refine_ls_matrix_type full
_refine_ls_number_parameters 193
_refine_ls_number_reflns 2736
_refine_ls_number_restraints 0
_refine_ls_restrained_S_all 1.131
_refine_ls_R_factor_all 0.0736
_refine_ls_R_factor_gt 0.0550
_refine_ls_shift/su_max 0.000
_refine_ls_shift/su_mean 0.000
_refine_ls_structure_factor_coef Fsqd
_refine_ls_weighting_details 'calc w=1/[\s^2^(Fo^2^)+(0.0641P)^2^+1.64P] where P=(Fo^2^+2Fc^2^)/3'
_refine_ls_weighting_scheme calc
_refine_ls_wR_factor_gt 0.1576
_refine_ls_wR_factor_ref 0.1684
_reflns_number_gt 2061
_reflns_number_total 2736
_reflns_threshold_expression I>2\s(I)
_cod_data_source_file lw2038.cif
_cod_data_source_block I
_cod_original_sg_symbol_Hall '-p 1'
_cod_database_code 2216057
_cod_database_fobs_code 2216057

loop_
_symmetry_equiv_pos_as_xyz
'x, y, z'
'-x, -y, -z'

loop_
_atom_site_type_symbol
_atom_site_label
_atom_site_fract_x
_atom_site_fract_y
_atom_site_fract_z
_atom_site_U_iso_or_equiv
_atom_site_adp_type
_atom_site_calc_flag
_atom_site_refinement_flags
_atom_site_occupancy
Br Br 0.24607(10) 0.77634(9) 0.54104(6) 0.0801(3) Uani d . 1
S S 0.4003(2) 0.80276(18) -0.08002(15) 0.0678(5) Uani d . 1
O O1 0.1883(5) 0.3767(4) -0.0363(4) 0.0616(10) Uani d . 1
O O2 0.2966(8) 0.8282(6) -0.1757(5) 0.0988(17) Uani d . 1
C C1 0.3260(7) 0.6002(6) -0.0870(5) 0.0561(14) Uani d . 1
C C2 0.2894(7) 0.4718(7) -0.1935(5) 0.0559(14) Uani d . 1
C C3 0.3138(8) 0.4579(7) -0.3137(6) 0.0626(15) Uani d . 1
H H3 0.3701 0.5454 -0.3411 0.075 Uiso calc R 1
C C4 0.2525(8) 0.3116(8) -0.3901(6) 0.0671(16) Uani d . 1
C C5 0.1636(8) 0.1822(8) -0.3474(6) 0.0707(18) Uani d . 1
H H5 0.1211 0.0849 -0.4015 0.085 Uiso calc R 1
C C6 0.1352(8) 0.1907(7) -0.2292(6) 0.0621(15) Uani d . 1
C C7 0.2024(7) 0.3401(7) -0.1565(5) 0.0593(14) Uani d . 1
C C8 0.2648(7) 0.5352(6) 0.0048(5) 0.0555(14) Uani d . 1
C C9 0.2613(7) 0.5978(7) 0.1328(5) 0.0562(14) Uani d . 1
C C10 0.1400(8) 0.5092(7) 0.1941(6) 0.0626(15) Uani d . 1
H H10 0.0624 0.4130 0.1534 0.075 Uiso calc R 1
C C11 0.1346(8) 0.5633(8) 0.3141(6) 0.0636(15) Uani d . 1
H H11 0.0548 0.5030 0.3545 0.076 Uiso calc R 1
C C12 0.2480(8) 0.7075(7) 0.3748(5) 0.0601(14) Uani d . 1
C C13 0.3688(9) 0.7959(8) 0.3167(6) 0.0676(16) Uani d . 1
H H13 0.4454 0.8923 0.3578 0.081 Uiso calc R 1
C C14 0.3755(8) 0.7397(7) 0.1955(6) 0.0651(16) Uani d . 1
H H14 0.4584 0.7988 0.1562 0.078 Uiso calc R 1
C C15 0.2770(10) 0.2897(10) -0.5207(6) 0.086(2) Uani d . 1
H H15A 0.1642 0.2483 -0.5665 0.129 Uiso calc R 1
H H15B 0.3441 0.2178 -0.5429 0.129 Uiso calc R 1
H H15C 0.3383 0.3891 -0.5357 0.129 Uiso calc R 1
C C16 0.0351(10) 0.0533(8) -0.1832(7) 0.087(2) Uani d . 1
H H16A 0.1152 0.0027 -0.1589 0.130 Uiso calc R 1
H H16B -0.0507 -0.0201 -0.2448 0.130 Uiso calc R 1
H H16C -0.0231 0.0897 -0.1163 0.130 Uiso calc R 1
C C17 0.6124(10) 0.8137(9) -0.1298(8) 0.093(2) Uani d . 1
H H17A 0.6019 0.7284 -0.1979 0.139 Uiso calc R 1
H H17B 0.6892 0.8070 -0.0672 0.139 Uiso calc R 1
H H17C 0.6600 0.9117 -0.1510 0.139 Uiso calc R 1

loop_
_atom_site_aniso_label
_atom_site_aniso_U_11
_atom_site_aniso_U_22
_atom_site_aniso_U_33
_atom_site_aniso_U_12
_atom_site_aniso_U_13
_atom_site_aniso_U_23
Br 0.0910(6) 0.0872(5) 0.0626(4) 0.0333(4) 0.0112(3) 0.0107(3)
S 0.0821(11) 0.0505(8) 0.0690(10) 0.0158(8) 0.0107(8) 0.0162(7)
O1 0.059(2) 0.053(2) 0.069(3) 0.0082(18) 0.0044(19) 0.018(2)
O2 0.123(4) 0.087(4) 0.099(4) 0.046(3) -0.008(3) 0.034(3)
C1 0.058(3) 0.047(3) 0.061(3) 0.013(3) 0.006(3) 0.010(3)
C2 0.049(3) 0.051(3) 0.066(4) 0.014(3) 0.006(3) 0.013(3)
C3 0.059(4) 0.063(4) 0.065(4) 0.020(3) 0.006(3) 0.014(3)
C4 0.057(4) 0.070(4) 0.069(4) 0.023(3) 0.006(3) 0.002(3)
C5 0.060(4) 0.061(4) 0.077(4) 0.018(3) -0.002(3) -0.008(3)
C6 0.052(3) 0.049(3) 0.078(4) 0.014(3) 0.001(3) 0.005(3)
C7 0.053(3) 0.059(4) 0.063(4) 0.015(3) 0.007(3) 0.010(3)
C8 0.051(3) 0.049(3) 0.062(4) 0.012(2) 0.000(3) 0.011(3)
C9 0.051(3) 0.061(3) 0.057(3) 0.015(3) 0.003(3) 0.017(3)
C10 0.052(3) 0.063(4) 0.068(4) 0.011(3) 0.004(3) 0.014(3)
C11 0.062(4) 0.072(4) 0.062(4) 0.022(3) 0.014(3) 0.023(3)
C12 0.062(4) 0.064(4) 0.058(3) 0.026(3) 0.003(3) 0.015(3)
C13 0.070(4) 0.060(4) 0.063(4) 0.014(3) -0.006(3) 0.007(3)
C14 0.057(4) 0.061(4) 0.072(4) 0.009(3) 0.003(3) 0.019(3)
C15 0.083(5) 0.095(5) 0.073(5) 0.027(4) 0.008(4) 0.008(4)
C16 0.082(5) 0.058(4) 0.103(6) -0.001(4) 0.005(4) 0.012(4)
C17 0.077(5) 0.069(4) 0.125(7) 0.005(4) 0.020(5) 0.029(4)

loop_
_atom_type_symbol
_atom_type_description
_atom_type_scat_dispersion_real
_atom_type_scat_dispersion_imag
_atom_type_scat_source
C C 0.0033 0.0016 'International Tables Vol C Tables 4.2.6.8 and 6.1.1.4'
H H 0.0000 0.0000 'International Tables Vol C Tables 4.2.6.8 and 6.1.1.4'
O O 0.0106 0.0060 'International Tables Vol C Tables 4.2.6.8 and 6.1.1.4'
S S 0.1246 0.1234 'International Tables Vol C Tables 4.2.6.8 and 6.1.1.4'
Br Br -0.2901 2.4595 'International Tables Vol C Tables 4.2.6.8 and 6.1.1.4'

loop_
_geom_angle_atom_site_label_1
_geom_angle_atom_site_label_2
_geom_angle_atom_site_label_3
_geom_angle_site_symmetry_3
_geom_angle
C12 Br O2 1_556 165.1(2)
O2 S C1 . 106.6(3)
O2 S C17 . 106.1(4)
C1 S C17 . 98.6(3)
C8 O1 C7 . 107.1(4)
C8 C1 C2 . 106.9(5)
C8 C1 S . 125.5(4)
C2 C1 S . 126.8(4)
C7 C2 C3 . 119.3(6)
C7 C2 C1 . 104.7(5)
C3 C2 C1 . 135.9(5)
C4 C3 C2 . 118.2(6)
C4 C3 H3 . 120.9
C2 C3 H3 . 120.9
C3 C4 C5 . 120.0(6)
C3 C4 C15 . 120.3(7)
C5 C4 C15 . 119.7(6)
C6 C5 C4 . 123.8(6)
C6 C5 H5 . 118.1
C4 C5 H5 . 118.1
C7 C6 C5 . 113.5(6)
C7 C6 C16 . 122.2(6)
C5 C6 C16 . 124.2(6)
O1 C7 C2 . 111.1(5)
O1 C7 C6 . 123.7(5)
C2 C7 C6 . 125.2(6)
O1 C8 C1 . 110.2(5)
O1 C8 C9 . 115.2(5)
C1 C8 C9 . 134.6(5)
C14 C9 C10 . 118.5(6)
C14 C9 C8 . 122.5(5)
C10 C9 C8 . 119.0(5)
C11 C10 C9 . 120.5(6)
C11 C10 H10 . 119.8
C9 C10 H10 . 119.8
C10 C11 C12 . 120.0(6)
C10 C11 H11 . 120.0
C12 C11 H11 . 120.0
C13 C12 C11 . 120.5(6)
C13 C12 Br . 119.8(5)
C11 C12 Br . 119.5(5)
C12 C13 C14 . 119.3(6)
C12 C13 H13 . 120.3
C14 C13 H13 . 120.3
C9 C14 C13 . 121.1(6)
C9 C14 H14 . 119.4
C13 C14 H14 . 119.4
C4 C15 H15A . 109.5
C4 C15 H15B . 109.5
H15A C15 H15B . 109.5
C4 C15 H15C . 109.5
H15A C15 H15C . 109.5
H15B C15 H15C . 109.5
C6 C16 H16A . 109.5
C6 C16 H16B . 109.5
H16A C16 H16B . 109.5
C6 C16 H16C . 109.5
H16A C16 H16C . 109.5
H16B C16 H16C . 109.5
S C17 H17A . 109.5
S C17 H17B . 109.5
H17A C17 H17B . 109.5
S C17 H17C . 109.5
H17A C17 H17C . 109.5
H17B C17 H17C . 109.5

loop_
_geom_bond_atom_site_label_1
_geom_bond_atom_site_label_2
_geom_bond_site_symmetry_2
_geom_bond_distance
Br C12 . 1.891(6)
Br O2 1_556 3.209(6)
S O2 . 1.464(5)
S C1 . 1.762(6)
S C17 . 1.788(8)
O1 C8 . 1.368(7)
O1 C7 . 1.375(7)
C1 C8 . 1.371(8)
C1 C2 . 1.456(8)
C2 C7 . 1.378(8)
C2 C3 . 1.396(8)
C3 C4 . 1.372(9)
C3 H3 . 0.9300
C4 C5 . 1.400(10)
C4 C15 . 1.509(10)
C5 C6 . 1.385(9)
C5 H5 . 0.9300
C6 C7 . 1.380(8)
C6 C16 . 1.505(9)
C8 C9 . 1.470(8)
C9 C14 . 1.379(8)
C9 C10 . 1.399(8)
C10 C11 . 1.374(8)
C10 H10 . 0.9300
C11 C12 . 1.384(9)
C11 H11 . 0.9300
C12 C13 . 1.371(9)
C13 C14 . 1.392(9)
C13 H13 . 0.9300
C14 H14 . 0.9300
C15 H15A . 0.9600
C15 H15B . 0.9600
C15 H15C . 0.9600
C16 H16A . 0.9600
C16 H16B . 0.9600
C16 H16C . 0.9600
C17 H17A . 0.9600
C17 H17B . 0.9600
C17 H17C . 0.9600

loop_
_geom_hbond_atom_site_label_D
_geom_hbond_atom_site_label_H
_geom_hbond_atom_site_label_A
_geom_hbond_site_symmetry_A
_geom_hbond_distance_DH
_geom_hbond_distance_HA
_geom_hbond_distance_DA
_geom_hbond_angle_DHA
C16 H16A O2 1_545 0.96 2.43 3.340(10) 158.7

loop_
_geom_torsion_atom_site_label_1
_geom_torsion_atom_site_label_2
_geom_torsion_atom_site_label_3
_geom_torsion_atom_site_label_4
_geom_torsion
O2 S C1 C8 -124.5(6)
C17 S C1 C8 125.7(6)
O2 S C1 C2 44.1(6)
C17 S C1 C2 -65.7(6)
C8 C1 C2 C7 2.2(6)
S C1 C2 C7 -168.1(5)
C8 C1 C2 C3 178.5(7)
S C1 C2 C3 8.1(10)
C7 C2 C3 C4 -1.3(9)
C1 C2 C3 C4 -177.1(6)
C2 C3 C4 C5 1.9(9)
C2 C3 C4 C15 -179.4(6)
C3 C4 C5 C6 -1.5(10)
C15 C4 C5 C6 179.8(6)
C4 C5 C6 C7 0.3(9)
C4 C5 C6 C16 178.1(6)
C8 O1 C7 C2 1.0(6)
C8 O1 C7 C6 -178.2(6)
C3 C2 C7 O1 -179.0(5)
C1 C2 C7 O1 -2.0(6)
C3 C2 C7 C6 0.1(9)
C1 C2 C7 C6 177.2(6)
C5 C6 C7 O1 179.4(5)
C16 C6 C7 O1 1.6(10)
C5 C6 C7 C2 0.3(9)
C16 C6 C7 C2 -177.5(6)
C7 O1 C8 C1 0.5(6)
C7 O1 C8 C9 179.5(5)
C2 C1 C8 O1 -1.7(6)
S C1 C8 O1 168.8(4)
C2 C1 C8 C9 179.6(6)
S C1 C8 C9 -9.9(10)
O1 C8 C9 C14 159.4(5)
C1 C8 C9 C14 -21.9(10)
O1 C8 C9 C10 -19.5(8)
C1 C8 C9 C10 159.2(7)
C14 C9 C10 C11 0.3(9)
C8 C9 C10 C11 179.2(6)
C9 C10 C11 C12 1.0(9)
C10 C11 C12 C13 -1.4(9)
C10 C11 C12 Br -177.3(5)
C11 C12 C13 C14 0.5(9)
Br C12 C13 C14 176.4(5)
C10 C9 C14 C13 -1.2(9)
C8 C9 C14 C13 179.9(6)
C12 C13 C14 C9 0.8(10)
